data_4346496
loop_
_publ_author_name
'Huang, Wei'
'Jiang, Jun'
'Wu, Dayu'
'Xu, Jun'
'Xue, Bing'
'Kirillov, Alexander M.'

_publ_section_title
;
 A Highly Stable Nanotubular MOF Rotator for Selective Adsorption of
 Benzene and Separation of Xylene Isomers.
;
_journal_issue 22
_journal_name_full 'Inorganic chemistry'
_journal_page_first 10524
_journal_page_last 10526
_journal_paper_doi 10.1021/acs.inorgchem.5b01581
_journal_volume 54
_journal_year 2015
_chemical_formula_sum 'C7 H4 N0 O2 Zn0.5'
_chemical_formula_weight 152.79
_space_group_IT_number 166
_space_group_name_Hall '-R 3 2"'
_space_group_name_H-M_alt 'R -3 m :H'
_symmetry_cell_setting rhombohedral
_symmetry_space_group_name_H-M 'R -3 m :H'
_atom_sites_solution_hydrogens geom
_atom_sites_solution_primary direct
_atom_sites_solution_secondary difmap
_audit_creation_method SHELXL-97
_cell_angle_alpha 90.00
_cell_angle_beta 90.00
_cell_angle_gamma 120.00
_cell_formula_units_Z 36
_cell_length_a 28.684(3)
_cell_length_b 28.684(3)
_cell_length_c 8.1780(17)
_cell_measurement_temperature 296(2)
_cell_measurement_theta_max 24.98
_cell_measurement_theta_min 2.46
_cell_volume 5827.2(15)
_computing_cell_refinement 'Bruker SMART'
_computing_data_collection 'Bruker SMART'
_computing_data_reduction 'Bruker SAINT'
_computing_molecular_graphics 'Bruker SHELXTL'
_computing_publication_material 'Bruker SHELXTL'
_computing_structure_refinement 'Bruker SHELXTL'
_computing_structure_solution 'Bruker SHELXTL'
_diffrn_ambient_temperature 296(2)
_diffrn_measured_fraction_theta_full 0.999
_diffrn_measured_fraction_theta_max 0.999
_diffrn_measurement_device_type 'CCD area detector'
_diffrn_measurement_method 'phi and omega scans'
_diffrn_radiation_monochromator graphite
_diffrn_radiation_source 'fine-focus sealed tube'
_diffrn_radiation_type MoK\a
_diffrn_radiation_wavelength 0.71073
_diffrn_reflns_av_R_equivalents 0.0598
_diffrn_reflns_av_sigmaI/netI 0.0245
_diffrn_reflns_limit_h_max 34
_diffrn_reflns_limit_h_min -27
_diffrn_reflns_limit_k_max 34
_diffrn_reflns_limit_k_min -33
_diffrn_reflns_limit_l_max 9
_diffrn_reflns_limit_l_min -9
_diffrn_reflns_number 10713
_diffrn_reflns_theta_full 24.98
_diffrn_reflns_theta_max 24.98
_diffrn_reflns_theta_min 2.46
_exptl_absorpt_coefficient_mu 1.902
_exptl_absorpt_correction_T_max 0.7259
_exptl_absorpt_correction_T_min 0.6582
_exptl_absorpt_correction_type empirical
_exptl_absorpt_process_details sadabs
_exptl_crystal_colour colorless
_exptl_crystal_density_diffrn 1.567
_exptl_crystal_density_method 'not measured'
_exptl_crystal_description needle
_exptl_crystal_F_000 2772
_exptl_crystal_size_max 0.24
_exptl_crystal_size_mid 0.21
_exptl_crystal_size_min 0.18
_refine_diff_density_max 1.966
_refine_diff_density_min -2.374
_refine_diff_density_rms 0.186
_refine_ls_extinction_method none
_refine_ls_goodness_of_fit_ref 1.133
_refine_ls_hydrogen_treatment mixed
_refine_ls_matrix_type full
_refine_ls_number_parameters 111
_refine_ls_number_reflns 1222
_refine_ls_number_restraints 0
_refine_ls_restrained_S_all 1.133
_refine_ls_R_factor_all 0.0974
_refine_ls_R_factor_gt 0.0949
_refine_ls_shift/su_max 0.001
_refine_ls_shift/su_mean 0.000
_refine_ls_structure_factor_coef Fsqd
_refine_ls_weighting_details 'calc w=1/[\s^2^(Fo^2^)+(0.0357P)^2^+414.2474P] where P=(Fo^2^+2Fc^2^)/3'
_refine_ls_weighting_scheme calc
_refine_ls_wR_factor_gt 0.2062
_refine_ls_wR_factor_ref 0.2075
_reflns_number_gt 1173
_reflns_number_total 1222
_reflns_threshold_expression >2sigma(I)
_cod_data_source_file ic5b01581_si_002.cif
_cod_data_source_block 296k
_cod_depositor_comments
;
The following automatic conversions were performed:

data item '_symmetry_cell_setting' value 'Rhombohedral' was changed
to 'rhombohedral' in accordance with the
/home/saulius/struct/COD-crude-data/automatic-downloads/DataCite-retrospective/ACS/depositions/lib/dictionaries/cif_core.dic
dictionary named 'cif_core.dic' version 2.4.2 last updated on
2011-04-26.

Automatic conversion script
Id: cif_fix_values 6909 2019-04-08 15:41:33Z antanas 
;
_cod_original_cell_volume 5827.0(15)
_cod_original_sg_symbol_H-M 'R-3m  '
_cod_original_formula_sum 'C7 H4 N0 O2 Zn0.50'
_cod_database_code 4346496

loop_
_symmetry_equiv_pos_as_xyz
'x, y, z'
'-y, x-y, z'
'-x+y, -x, z'
'x-y, -y, -z'
'-x, -x+y, -z'
'y, x, -z'
'x+2/3, y+1/3, z+1/3'
'-y+2/3, x-y+1/3, z+1/3'
'-x+y+2/3, -x+1/3, z+1/3'
'x-y+2/3, -y+1/3, -z+1/3'
'-x+2/3, -x+y+1/3, -z+1/3'
'y+2/3, x+1/3, -z+1/3'
'x+1/3, y+2/3, z+2/3'
'-y+1/3, x-y+2/3, z+2/3'
'-x+y+1/3, -x+2/3, z+2/3'
'x-y+1/3, -y+2/3, -z+2/3'
'-x+1/3, -x+y+2/3, -z+2/3'
'y+1/3, x+2/3, -z+2/3'
'-x, -y, -z'
'y, -x+y, -z'
'x-y, x, -z'
'-x+y, y, z'
'x, x-y, z'
'-y, -x, z'
'-x+2/3, -y+1/3, -z+1/3'
'y+2/3, -x+y+1/3, -z+1/3'
'x-y+2/3, x+1/3, -z+1/3'
'-x+y+2/3, y+1/3, z+1/3'
'x+2/3, x-y+1/3, z+1/3'
'-y+2/3, -x+1/3, z+1/3'
'-x+1/3, -y+2/3, -z+2/3'
'y+1/3, -x+y+2/3, -z+2/3'
'x-y+1/3, x+2/3, -z+2/3'
'-x+y+1/3, y+2/3, z+2/3'
'x+1/3, x-y+2/3, z+2/3'
'-y+1/3, -x+2/3, z+2/3'

loop_
_atom_site_label
_atom_site_type_symbol
_atom_site_fract_x
_atom_site_fract_y
_atom_site_fract_z
_atom_site_U_iso_or_equiv
_atom_site_adp_type
_atom_site_occupancy
_atom_site_symmetry_multiplicity
_atom_site_calc_flag
_atom_site_refinement_flags
Zn1 Zn 0.04200(2) 0.70867(2) 0.3333 0.02013(16) Uani 1 2 d S
C1 C 0.06760(18) 0.93240(18) 1.3786(11) 0.052(2) Uani 1 2 d S
H1A H 0.0583 0.9417 1.4777 0.063 Uiso 1 2 d SR
C2 C 0.1149(4) 0.9371(4) 1.3597(15) 0.052(4) Uani 0.50 1 d P
H2A H 0.1386 0.9486 1.4522 0.062 Uiso 0.50 1 d PR
C3 C 0.0285(5) 0.9087(5) 1.2415(16) 0.062(4) Uani 0.50 1 d P
H3A H -0.0069 0.9042 1.2523 0.074 Uiso 0.50 1 d PR
C4 C 0.0435(8) 0.8923(9) 1.092(3) 0.133(10) Uani 0.50 1 d P
H4A H 0.0196 0.8771 1.0001 0.159 Uiso 0.50 1 d PR
C5 C 0.1342(8) 0.9262(8) 1.209(3) 0.125(9) Uani 0.50 1 d P
H5A H 0.1714 0.9368 1.1951 0.150 Uiso 0.50 1 d PR
C6 C 0.09865(15) 0.90135(15) 1.0911(9) 0.0367(18) Uani 1 2 d S
C7 C 0.11464(14) 0.88536(14) 0.9341(8) 0.0311(16) Uani 1 2 d S
C8 C 0.08145(17) 0.83481(17) 0.8669(6) 0.0325(13) Uani 1 1 d .
H8A H 0.0491 0.8111 0.9177 0.039 Uiso 1 1 calc R
C9 C 0.09656(15) 0.81965(15) 0.7233(5) 0.0249(11) Uani 1 1 d .
C10 C 0.14555(13) 0.85445(13) 0.6472(8) 0.0270(15) Uani 1 2 d S
H10A H 0.1548 0.8452 0.5482 0.032 Uiso 1 2 calc SR
C11 C 0.06145(16) 0.76701(16) 0.6472(5) 0.0294(12) Uani 1 1 d .
O1 O 0.07569(13) 0.75635(13) 0.5143(4) 0.0415(10) Uani 1 1 d .
O2 O 0.01863(13) 0.73512(13) 0.7246(4) 0.0421(10) Uani 1 1 d .

loop_
_atom_site_aniso_label
_atom_site_aniso_U_11
_atom_site_aniso_U_22
_atom_site_aniso_U_33
_atom_site_aniso_U_23
_atom_site_aniso_U_13
_atom_site_aniso_U_12
Zn1 0.02014(14) 0.02014(14) 0.0202(3) -0.00014(13) 0.00014(13) 0.01009(18)
C1 0.052(2) 0.052(2) 0.051(5) -0.001(2) 0.001(2) 0.025(3)
C2 0.052(5) 0.051(5) 0.051(6) -0.001(5) 0.001(5) 0.025(4)
C3 0.060(6) 0.063(6) 0.061(7) -0.001(6) 0.002(6) 0.030(5)
C4 0.131(14) 0.136(14) 0.133(18) -0.006(14) 0.001(14) 0.069(11)
C5 0.128(13) 0.127(13) 0.123(16) -0.004(13) 0.000(13) 0.066(10)
C6 0.0364(16) 0.0364(16) 0.036(4) -0.0007(16) 0.0007(16) 0.017(2)
C7 0.0308(14) 0.0308(14) 0.031(3) -0.0002(14) 0.0002(14) 0.0152(19)
C8 0.0324(18) 0.0324(18) 0.032(2) -0.0003(18) 0.0007(18) 0.0159(14)
C9 0.0248(16) 0.0248(16) 0.025(2) -0.0002(15) 0.0001(16) 0.0122(12)
C10 0.0269(13) 0.0269(13) 0.027(3) 0.0000(13) 0.0000(13) 0.0132(18)
C11 0.0295(17) 0.0291(17) 0.029(2) -0.0002(17) 0.0001(17) 0.0145(13)
O1 0.0416(14) 0.0414(15) 0.0409(19) -0.0010(14) 0.0002(15) 0.0203(11)
O2 0.0419(15) 0.0414(15) 0.0420(18) -0.0004(14) 0.0005(15) 0.0200(11)

loop_
_atom_type_symbol
_atom_type_description
_atom_type_scat_dispersion_real
_atom_type_scat_dispersion_imag
_atom_type_scat_source
C C 0.0033 0.0016 'International Tables Vol C Tables 4.2.6.8 and 6.1.1.4'
H H 0.0000 0.0000 'International Tables Vol C Tables 4.2.6.8 and 6.1.1.4'
N N 0.0061 0.0033 'International Tables Vol C Tables 4.2.6.8 and 6.1.1.4'
O O 0.0106 0.0060 'International Tables Vol C Tables 4.2.6.8 and 6.1.1.4'
Zn Zn 0.2839 1.4301 'International Tables Vol C Tables 4.2.6.8 and 6.1.1.4'

loop_
_geom_angle_atom_site_label_1
_geom_angle_atom_site_label_2
_geom_angle_atom_site_label_3
_geom_angle
_geom_angle_site_symmetry_1
_geom_angle_site_symmetry_3
O1 Zn1 O1 104.96(19) . 18_455
O1 Zn1 O2 105.66(17) . 5_556
O1 Zn1 O2 102.14(16) 18_455 5_556
O1 Zn1 O2 102.14(17) . 15_454
O1 Zn1 O2 105.66(17) 18_455 15_454
O2 Zn1 O2 133.6(3) 5_556 15_454
C2 C1 C2 69.9(11) 24_665 .
C2 C1 C3 76.9(9) 24_665 .
C2 C1 C3 117.8(10) . .
C2 C1 C3 117.8(10) 24_665 24_665
C2 C1 C3 76.9(9) . 24_665
C3 C1 C3 74.5(10) . 24_665
C2 C1 H1A 120.3 24_665 .
C2 C1 H1A 120.3 . .
C3 C1 H1A 121.8 . .
C3 C1 H1A 121.8 24_665 .
C1 C2 C5 124.7(13) . .
C1 C2 C2 55.1(5) . 24_665
C5 C2 C2 94.7(8) . 24_665
C1 C2 C3 56.3(7) . 24_665
C5 C2 C3 87.2(13) . 24_665
C2 C2 C3 95.1(5) 24_665 24_665
C1 C2 H2A 117.8 . .
C5 C2 H2A 117.5 . .
C2 C2 H2A 121.7 24_665 .
C3 C2 H2A 130.9 24_665 .
C4 C3 C1 120.3(14) . .
C4 C3 C2 91.4(14) . 24_665
C1 C3 C2 46.8(6) . 24_665
C4 C3 C3 90.8(8) . 24_665
C1 C3 C3 52.8(5) . 24_665
C2 C3 C3 84.9(5) 24_665 24_665
C4 C3 H3A 119.9 . .
C1 C3 H3A 119.8 . .
C2 C3 H3A 131.5 24_665 .
C3 C3 H3A 126.5 24_665 .
C3 C4 C6 114.3(16) . .
C3 C4 C5 88.2(16) . 24_665
C6 C4 C5 48.6(11) . 24_665
C3 C4 C4 89.2(8) . 24_665
C6 C4 C4 51.2(9) . 24_665
C5 C4 C4 88.1(9) 24_665 24_665
C3 C4 H4A 122.8 . .
C6 C4 H4A 122.8 . .
C5 C4 H4A 130.3 24_665 .
C4 C4 H4A 125.8 24_665 .
C6 C5 C2 117.6(18) . .
C6 C5 C4 56.2(12) . 24_665
C2 C5 C4 93.1(18) . 24_665
C6 C5 C5 49.2(9) . 24_665
C2 C5 C5 85.3(8) . 24_665
C4 C5 C5 91.9(9) 24_665 24_665
C6 C5 H5A 121.1 . .
C2 C5 H5A 121.3 . .
C4 C5 H5A 118.5 24_665 .
C5 C5 H5A 135.6 24_665 .
C5 C6 C5 81.6(17) . 24_665
C5 C6 C4 75.2(14) . 24_665
C5 C6 C4 124.3(15) 24_665 24_665
C5 C6 C4 124.3(15) . .
C5 C6 C4 75.2(14) 24_665 .
C4 C6 C4 77.7(18) 24_665 .
C5 C6 C7 121.0(12) . .
C5 C6 C7 121.0(12) 24_665 .
C4 C6 C7 114.3(11) 24_665 .
C4 C6 C7 114.3(10) . .
C8 C7 C8 119.6(6) . 24_665
C8 C7 C6 120.0(3) . .
C8 C7 C6 120.0(3) 24_665 .
C7 C8 C9 120.1(4) . .
C7 C8 H8A 120.0 . .
C9 C8 H8A 120.0 . .
C8 C9 C10 120.7(4) . .
C8 C9 C11 121.1(3) . .
C10 C9 C11 118.2(4) . .
C9 C10 C9 118.5(6) 24_665 .
C9 C10 H10A 120.8 24_665 .
C9 C10 H10A 120.8 . .
O1 C11 O2 124.8(4) . .
O1 C11 C9 118.6(3) . .
O2 C11 C9 116.5(4) . .
C11 O1 Zn1 137.3(3) . .
C11 O2 Zn1 131.8(3) . 8_565

loop_
_geom_bond_atom_site_label_1
_geom_bond_atom_site_label_2
_geom_bond_distance
_geom_bond_site_symmetry_2
Zn1 O1 1.916(3) .
Zn1 O1 1.916(3) 18_455
Zn1 O2 1.921(3) 5_556
Zn1 O2 1.921(3) 15_454
C1 C2 1.303(15) 24_665
C1 C2 1.303(15) .
C1 C3 1.488(14) .
C1 C3 1.488(14) 24_665
C1 H1A 0.9333 .
C2 C5 1.45(3) .
C2 C2 1.492(19) 24_665
C2 C3 1.74(2) 24_665
C2 H2A 0.9599 .
C3 C4 1.46(3) .
C3 C2 1.74(2) 24_665
C3 C3 1.80(2) 24_665
C3 H3A 0.9602 .
C4 C6 1.47(2) .
C4 C5 1.71(4) 24_665
C4 C4 1.84(4) 24_665
C4 H4A 0.9599 .
C5 C6 1.32(2) .
C5 C4 1.71(4) 24_665
C5 C5 1.73(4) 24_665
C5 H5A 0.9600 .
C6 C5 1.32(2) 24_665
C6 C4 1.47(2) 24_665
C6 C7 1.510(10) .
C7 C8 1.389(5) .
C7 C8 1.389(5) 24_665
C8 C9 1.395(7) .
C8 H8A 0.9300 .
C9 C10 1.398(5) .
C9 C11 1.470(5) .
C10 C9 1.398(5) 24_665
C10 H10A 0.9300 .
C11 O1 1.252(6) .
C11 O2 1.274(5) .
O2 Zn1 1.921(3) 8_565
